data_2003187
loop_
_publ_author_name
'Puliti, Raffaella'
'Mattia, Carlo Andrea'

_publ_section_title
;
 N-Acetylglycyl-L-alaninamide and N-Acetyl-L-alanyl-L-alaninamide
;
_journal_coden_ASTM ACSCEE
_journal_coeditor_code AS1117
_journal_issue 2
_journal_name_full
;
 Acta Crystallographica, Section C: Crystal Structure Communications
;
_journal_page_first 336
_journal_page_last 339
_journal_paper_doi 10.1107/s0108270194008577
_journal_volume 51
_journal_year 1995
_chemical_formula_moiety 'C8 H15 N3 O3'
_chemical_formula_sum 'C8 H15 N3 O3'
_chemical_formula_weight 201.23
_space_group_IT_number 19
_symmetry_cell_setting orthorhombic
_symmetry_space_group_name_Hall 'P 2ac 2ab'
_symmetry_space_group_name_H-M 'P 21 21 21'
_atom_type_scat_source IntTabIV
_cell_angle_alpha 90.
_cell_angle_beta 90.
_cell_angle_gamma 90.
_cell_formula_units_Z 4
_cell_length_a 5.5005(4)
_cell_length_b 9.429(1)
_cell_length_c 20.712(2)
_cell_measurement_reflns_used 24
_cell_measurement_temperature 293
_cell_measurement_theta_max 26
_cell_measurement_theta_min 21
_cell_volume 1074.2(3)
_diffrn_measurement_device 'Enraf-Nonius CAD-4F'
_diffrn_measurement_method \w-2\q
_diffrn_radiation_type CuK\a
_diffrn_radiation_wavelength 1.54056
_diffrn_reflns_av_R_equivalents ?
_diffrn_reflns_limit_h_max 6
_diffrn_reflns_limit_h_min 0
_diffrn_reflns_limit_k_max 11
_diffrn_reflns_limit_k_min 0
_diffrn_reflns_limit_l_max 25
_diffrn_reflns_limit_l_min 0
_diffrn_reflns_number 1314
_diffrn_reflns_theta_max 75
_diffrn_standards_decay_% 1
_diffrn_standards_interval_count ?
_diffrn_standards_interval_time 240
_diffrn_standards_number 3
_exptl_absorpt_coefficient_mu 0.767
_exptl_absorpt_correction_T_max ?
_exptl_absorpt_correction_T_min ?
_exptl_absorpt_correction_type none
_exptl_crystal_colour colourless
_exptl_crystal_density_diffrn 1.244
_exptl_crystal_density_meas ?
_exptl_crystal_description 'flattened prism'
_exptl_crystal_size_max 0.66
_exptl_crystal_size_mid 0.20
_exptl_crystal_size_min 0.04
_exptl_crystal_size_rad ?
_refine_diff_density_max 0.15
_refine_diff_density_min -0.15
_refine_ls_extinction_coef 2.1E-6(1)
_refine_ls_extinction_method 'Stout & Jensen (1968)'
_refine_ls_goodness_of_fit_obs 0.97
_refine_ls_hydrogen_treatment refxyz
_refine_ls_number_parameters 173
_refine_ls_number_reflns 1237
_refine_ls_R_factor_obs 0.036
_refine_ls_shift/esd_max 0.10
_refine_ls_structure_factor_coef F
_refine_ls_weighting_scheme
; w = 1/[\s^2^(F~o~) + (0.01F~o~)^2^ + 1]
(Killean & Lawrence, 1969)
;
_refine_ls_wR_factor_obs 0.040
_reflns_number_observed 1237
_reflns_number_total 1314
_reflns_observed_criterion I>=2.5\s(I)
_cod_depositor_comments
;
 Updated bibliographical information.

 Antanas Vaitkus,
 2019-09-17

 Copied multiple data items from entry 2010431.

 Antanas Vaitkus,
 2019-09-17
;
_cod_database_code 2003187

loop_
_symmetry_equiv_pos_as_xyz
x,y,z
1/2-x,-y,1/2+z
-x,1/2+y,1/2-z
1/2+x,1/2-y,-z

loop_
_atom_site_label
_atom_site_fract_x
_atom_site_fract_y
_atom_site_fract_z
_atom_site_B_iso_or_equiv
O1 .4686(6) .2114(2) .23695(7) 6.33(6)
O2 .3700(4) .5564(1) .40379(7) 3.92(4)
O3 .4403(4) .5603(2) .06558(7) 4.07(4)
N1 .4670(4) .3581(2) .12206(8) 2.92(4)
N2 .4746(4) .4166(2) .29028(8) 3.06(4)
N3 .3755(5) .3494(2) .45757(8) 3.67(4)
C1 .3495(5) .4183(2) .17867(9) 3.31(5)
C2 .4387(5) .3402(2) .23807(9) 3.23(5)
C3 .5508(5) .3555(2) .35116(9) 3.01(4)
C4 .4222(4) .4292(2) .40623(9) 2.83(4)
C5 .5083(5) .4343(2) .06933(9) 3.01(4)
C6 .6416(6) .3672(3) .0148(1) 4.36(6)
C7 .8238(6) .3645(4) .3601(1) 5.60(7)
C8 .0751(6) .4110(4) .1739(1) 6.39(8)
H1 .519(6) .270(3) .125(1) 2.92
H2 .464(6) .510(3) .288(1) 3.06
H3 .282(6) .384(3) .492(1) 3.67
H4 .423(6) .258(3) .458(1) 3.67
H5 .419(6) .512(3) .183(1) 3.31
H6 .494(6) .260(3) .347(1) 3.01
H7 .543(6) .385(3) -.026(1) 4.36
H8 .807(6) .410(3) .011(1) 4.36
H9 .644(7) .272(4) .021(1) 4.36
H10 .882(7) .331(4) .401(2) 5.60
H11 .914(7) .319(4) .324(2) 5.60
H12 .880(7) .456(4) .355(2) 5.60
H13 -.004(7) .443(4) .210(2) 6.39
H14 .014(7) .455(4) .133(2) 6.39
H15 .033(7) .306(4) .174(2) 6.39

loop_
_geom_bond_atom_site_label_1
_geom_bond_atom_site_label_2
_geom_bond_site_symmetry_1
_geom_bond_site_symmetry_2
_geom_bond_distance
_geom_bond_publ_flag
O1 C2 . . 1.226(3) yes
O2 C4 . . 1.235(3) yes
O3 C5 . . 1.248(3) yes
N1 C1 . . 1.454(3) yes
N1 C5 . . 1.327(3) yes
N2 C2 . . 1.315(3) yes
N2 C3 . . 1.448(3) yes
N3 C4 . . 1.327(3) yes
C1 C2 . . 1.515(3) yes
C1 C8 . . 1.514(4) yes
C3 C4 . . 1.511(3) yes
C3 C7 . . 1.516(4) yes
C5 C6 . . 1.488(3) yes
